data_1571901
loop_
_publ_author_name
'Fan, Chang-Chun'
'Liu, Cheng-Dong'
'Liang, Bei-Dou'
'Ju, Tong-Yu'
'Wang, Wei'
'Jin, Ming-Liang'
'Chai, Chao-Yang'
'Zhang, Wen'

_publ_section_title
;
 Chiral three-dimensional organic-inorganic lead iodide hybrid
 semiconductors.
;
_journal_issue 29
_journal_name_full 'Chemical science'
_journal_page_first 11374
_journal_page_last 11381
_journal_paper_doi 10.1039/d4sc00954a
_journal_volume 15
_journal_year 2024
_chemical_absolute_configuration rm
_chemical_formula_moiety 'I6 Pb2, C7 H12 N2'
_chemical_formula_sum 'C7 H12 I6 N2 Pb2'
_chemical_formula_weight 1299.97
_space_group_crystal_system orthorhombic
_space_group_IT_number 20
_space_group_name_Hall 'C 2c 2'
_space_group_name_H-M_alt 'C 2 2 21'
_atom_sites_solution_hydrogens geom
_audit_creation_date 2024-01-05
_audit_creation_method
;
Olex2 1.5
(compiled 2023.03.06 svn.rbb2c1857 for OlexSys, GUI svn.r6748)
;
_audit_update_record
;
2024-01-05 deposited with the CCDC.	2024-06-13 downloaded from the CCDC.
;
_cell_angle_alpha 90
_cell_angle_beta 90
_cell_angle_gamma 90
_cell_formula_units_Z 8
_cell_length_a 12.9972(3)
_cell_length_b 18.8397(7)
_cell_length_c 17.5687(6)
_cell_measurement_reflns_used 5335
_cell_measurement_temperature 267.4(4)
_cell_measurement_theta_max 29.8800
_cell_measurement_theta_min 2.1710
_cell_volume 4301.9(2)
_computing_cell_refinement 'CrysAlisPro 1.171.40.84a (Rigaku OD, 2020)'
_computing_data_collection 'CrysAlisPro 1.171.40.84a (Rigaku OD, 2020)'
_computing_data_reduction 'CrysAlisPro 1.171.40.84a (Rigaku OD, 2020)'
_computing_molecular_graphics 'Olex2 1.5 (Dolomanov et al., 2009)'
_computing_publication_material 'Olex2 1.5 (Dolomanov et al., 2009)'
_computing_structure_refinement 'SHELXL 2018/3 (Sheldrick, 2015)'
_computing_structure_solution 'SHELXT 2018/2 (Sheldrick, 2018)'
_diffrn_ambient_environment N~2~
_diffrn_ambient_temperature 267.4(4)
_diffrn_detector 'Hybrid Pixel Array Detector'
_diffrn_detector_area_resol_mean 10.0000
_diffrn_detector_type HyPix
_diffrn_measured_fraction_theta_full 1.000
_diffrn_measured_fraction_theta_max 0.998
_diffrn_measurement_details
;
List of Runs (angles in degrees, time in seconds):

  # Type    Start    End  Width  t~exp~   \w     \q     \k     \f   Frames
#--------------------------------------------------------------------------
  1  \w    -15.00  44.00   0.50    1.60    --    7.97 -99.00  90.00  118
  2  \w    -16.00  29.00   0.50    1.60    --   -8.51 -99.00  60.00   90
  3  \w     -3.00  73.00   0.50    1.60    --    7.97  21.00-132.00  152
;
_diffrn_measurement_device 'four-circle diffractometer'
_diffrn_measurement_device_type 'XtaLAB Synergy R, DW system, HyPix'
_diffrn_measurement_method '\w scans'
_diffrn_orient_matrix_type 'CrysAlisPro convention (1999,Acta A55,543-557)'
_diffrn_orient_matrix_UB_11 -0.0119119000
_diffrn_orient_matrix_UB_12 0.0355306000
_diffrn_orient_matrix_UB_13 0.0100566000
_diffrn_orient_matrix_UB_21 0.0086825000
_diffrn_orient_matrix_UB_22 0.0107934000
_diffrn_orient_matrix_UB_23 -0.0381353000
_diffrn_orient_matrix_UB_31 -0.0525426000
_diffrn_orient_matrix_UB_32 -0.0062606000
_diffrn_orient_matrix_UB_33 -0.0085972000
_diffrn_radiation_monochromator mirror
_diffrn_radiation_probe x-ray
_diffrn_radiation_type 'Mo K\a'
_diffrn_radiation_wavelength 0.71073
_diffrn_reflns_av_R_equivalents 0.0588
_diffrn_reflns_av_unetI/netI 0.0670
_diffrn_reflns_Laue_measured_fraction_full 1.000
_diffrn_reflns_Laue_measured_fraction_max 0.998
_diffrn_reflns_limit_h_max 16
_diffrn_reflns_limit_h_min -15
_diffrn_reflns_limit_k_max 23
_diffrn_reflns_limit_k_min -16
_diffrn_reflns_limit_l_max 21
_diffrn_reflns_limit_l_min -22
_diffrn_reflns_number 10901
_diffrn_reflns_point_group_measured_fraction_full 0.988
_diffrn_reflns_point_group_measured_fraction_max 0.984
_diffrn_reflns_theta_full 25.242
_diffrn_reflns_theta_max 26.492
_diffrn_reflns_theta_min 1.904
_diffrn_source 'Rotating-anode X-ray tube'
_diffrn_source_type 'Rigaku (Mo) X-ray Source'
_exptl_absorpt_coefficient_mu 24.232
_exptl_absorpt_correction_T_max 1.00000
_exptl_absorpt_correction_T_min 0.03814
_exptl_absorpt_correction_type multi-scan
_exptl_absorpt_process_details
;
CrysAlisPro 1.171.40.84a (Rigaku Oxford Diffraction, 2020)
Empirical absorption correction using spherical harmonics,
implemented in SCALE3 ABSPACK scaling algorithm.
;
_exptl_crystal_colour 'metallic dark red'
_exptl_crystal_colour_lustre metallic
_exptl_crystal_colour_modifier dark
_exptl_crystal_colour_primary red
_exptl_crystal_density_diffrn 4.014
_exptl_crystal_description block
_exptl_crystal_F_000 4400
_exptl_crystal_size_max 0.2
_exptl_crystal_size_mid 0.2
_exptl_crystal_size_min 0.2
_refine_diff_density_max 4.469
_refine_diff_density_min -2.678
_refine_diff_density_rms 0.541
_refine_ls_abs_structure_details
;
 Flack x determined using 1208 quotients [(I+)-(I-)]/[(I+)+(I-)]
 (Parsons, Flack and Wagner, Acta Cryst. B69 (2013) 249-259).
;
_refine_ls_abs_structure_Flack 0.002(15)
_refine_ls_extinction_method none
_refine_ls_goodness_of_fit_ref 1.005
_refine_ls_hydrogen_treatment constr
_refine_ls_matrix_type full
_refine_ls_number_parameters 159
_refine_ls_number_reflns 4402
_refine_ls_number_restraints 60
_refine_ls_restrained_S_all 0.999
_refine_ls_R_factor_all 0.0856
_refine_ls_R_factor_gt 0.0681
_refine_ls_shift/su_max 0.001
_refine_ls_shift/su_mean 0.000
_refine_ls_structure_factor_coef Fsqd
_refine_ls_weighting_details 'w=1/[\s^2^(Fo^2^)+(0.1209P)^2^] where P=(Fo^2^+2Fc^2^)/3'
_refine_ls_weighting_scheme calc
_refine_ls_wR_factor_gt 0.1653
_refine_ls_wR_factor_ref 0.1807
_reflns_Friedel_coverage 0.777
_reflns_Friedel_fraction_full 0.974
_reflns_Friedel_fraction_max 0.966
_reflns_number_gt 3513
_reflns_number_total 4402
_reflns_threshold_expression 'I > 2\s(I)'
_cod_data_source_file d4sc00954a2.cif
_cod_data_source_block 2S
_cod_depositor_comments 'Adding full bibliography for 1571897--1571906.cif.'
_cod_database_code 1571901
_shelx_shelxl_version_number 2018/3
_chemical_oxdiff_formula 'C1 H1 N1 Pb1 I1'
_shelx_space_group_comment
;
The symmetry employed for this shelxl refinement is uniquely defined
by the following loop, which should always be used as a source of
symmetry information in preference to the above space-group names.
They are only intended as comments.
;
_shelx_estimated_absorpt_t_max 0.085
_shelx_estimated_absorpt_t_min 0.085
_olex2_refinement_description
;
1. Rigid body (RIGU) restrains
 N1, C2, C1, N2, C3, C4, C5, C6, C7
 with sigma for 1-2 distances of 0.004 and sigma for 1-3 distances of 0.004
2.a Ternary CH refined with riding coordinates:
 C2(H2A)
2.b Aromatic/amide H refined with riding coordinates:
 C4(H4), N2(H2), C5(H5), C6(H6), C7(H7)
2.c Idealised Me refined as rotating group:
 N1(H1A,H1B,H1C), C1(H1D,H1E,H1F)
;
_olex2_submission_special_instructions 'No special instructions were received'
_oxdiff_exptl_absorpt_empirical_details
;
Empirical correction (ABSPACK) includes:
- Absorption correction using spherical harmonics
- Frame scaling
;
_oxdiff_exptl_absorpt_empirical_full_max 7.513
_oxdiff_exptl_absorpt_empirical_full_min 0.298

loop_
_space_group_symop_operation_xyz
'x, y, z'
'-x, -y, z+1/2'
'-x, y, -z+1/2'
'x, -y, -z'
'x+1/2, y+1/2, z'
'-x+1/2, -y+1/2, z+1/2'
'-x+1/2, y+1/2, -z+1/2'
'x+1/2, -y+1/2, -z'

loop_
_atom_site_label
_atom_site_type_symbol
_atom_site_fract_x
_atom_site_fract_y
_atom_site_fract_z
_atom_site_U_iso_or_equiv
_atom_site_adp_type
_atom_site_occupancy
_atom_site_site_symmetry_order
_atom_site_calc_flag
_atom_site_refinement_flags_posn
_atom_site_refinement_flags_adp
_atom_site_refinement_flags_occupancy
_atom_site_disorder_assembly
_atom_site_disorder_group
Pb01 Pb 0.50668(7) 0.62261(5) 0.37886(6) 0.0320(3) Uani 1 1 d . . . . .
Pb02 Pb 0.99605(7) 0.62364(5) 0.38087(6) 0.0354(3) Uani 1 1 d . . . . .
I003 I 0.500000 0.74056(14) 0.250000 0.0327(6) Uani 1 2 d S T P . .
I004 I 1.000000 0.51248(14) 0.250000 0.0344(6) Uani 1 2 d S T P . .
I005 I 0.75446(14) 0.64122(10) 0.36212(11) 0.0421(5) Uani 1 1 d . . . . .
I006 I 0.5395(2) 0.500000 0.500000 0.0521(8) Uani 1 2 d S T P . .
I007 I 0.25772(14) 0.59471(12) 0.39403(10) 0.0456(5) Uani 1 1 d . . . . .
I008 I 0.500000 0.49943(15) 0.250000 0.0364(6) Uani 1 2 d S T P . .
I009 I 1.000000 0.74501(15) 0.250000 0.0362(6) Uani 1 2 d S T P . .
I00A I 0.9583(2) 0.500000 0.500000 0.0509(8) Uani 1 2 d S T P . .
I00B I 0.4843(2) 0.73602(13) 0.50824(12) 0.0621(7) Uani 1 1 d . . . . .
C4 C 0.243(2) 0.4265(13) 0.2265(14) 0.036(5) Uani 1 1 d . . . . .
H4 H 0.238825 0.468765 0.254770 0.044 Uiso 1 1 calc R U . . .
N2 N 0.2515(19) 0.3030(11) 0.2234(13) 0.046(4) Uani 1 1 d . . . . .
H2 H 0.255643 0.262018 0.245981 0.055 Uiso 1 1 calc R U . . .
C3 C 0.252(2) 0.3619(13) 0.2644(15) 0.037(4) Uani 1 1 d . . . . .
C2 C 0.253(2) 0.3534(19) 0.3512(15) 0.054(6) Uani 1 1 d . . . . .
H2A H 0.262859 0.302552 0.363435 0.065 Uiso 1 1 calc R U . . .
C5 C 0.242(2) 0.4295(15) 0.1471(14) 0.041(5) Uani 1 1 d . . . . .
H5 H 0.242557 0.472875 0.120675 0.049 Uiso 1 1 calc R U . . .
N1 N 0.3403(18) 0.3936(17) 0.3828(14) 0.068(9) Uani 1 1 d . . . . .
H1A H 0.398942 0.379441 0.360246 0.081 Uiso 1 1 calc R U . . .
H1B H 0.344492 0.385640 0.433261 0.081 Uiso 1 1 calc R U . . .
H1C H 0.330683 0.440223 0.374374 0.081 Uiso 1 1 calc R U . . .
C6 C 0.241(2) 0.3642(17) 0.1090(19) 0.052(6) Uani 1 1 d . . . . .
H6 H 0.236120 0.363135 0.055647 0.062 Uiso 1 1 calc R U . . .
C7 C 0.245(2) 0.3059(15) 0.1464(16) 0.049(6) Uani 1 1 d . . . . .
H7 H 0.243856 0.263020 0.119064 0.059 Uiso 1 1 calc R U . . .
C1 C 0.151(2) 0.379(2) 0.3875(17) 0.065(10) Uani 1 1 d . . . . .
H1D H 0.152891 0.429804 0.394599 0.097 Uiso 1 1 calc R U . . .
H1E H 0.141433 0.355731 0.436403 0.097 Uiso 1 1 calc R U . . .
H1F H 0.093874 0.366612 0.354215 0.097 Uiso 1 1 calc R U . . .

loop_
_atom_site_aniso_label
_atom_site_aniso_U_11
_atom_site_aniso_U_22
_atom_site_aniso_U_33
_atom_site_aniso_U_23
_atom_site_aniso_U_13
_atom_site_aniso_U_12
Pb01 0.0381(5) 0.0317(6) 0.0261(5) -0.0004(4) 0.0017(4) 0.0006(7)
Pb02 0.0394(6) 0.0369(7) 0.0300(6) -0.0018(4) 0.0012(4) -0.0022(8)
I003 0.0350(12) 0.0315(14) 0.0317(11) 0.000 -0.0041(13) 0.000
I004 0.0406(13) 0.0317(14) 0.0309(13) 0.000 0.0016(13) 0.000
I005 0.0255(7) 0.0407(10) 0.0601(10) 0.0092(9) 0.0004(10) -0.0004(8)
I006 0.0623(18) 0.051(2) 0.0430(16) 0.0228(15) 0.000 0.000
I007 0.0319(8) 0.0497(12) 0.0551(10) -0.0065(9) 0.0027(10) -0.0050(8)
I008 0.0427(13) 0.0343(14) 0.0320(13) 0.000 0.0051(14) 0.000
I009 0.0326(12) 0.0387(15) 0.0373(12) 0.000 0.0040(13) 0.000
I00A 0.0593(17) 0.055(2) 0.0378(15) 0.0179(14) 0.000 0.000
I00B 0.0908(17) 0.0520(16) 0.0436(10) -0.0231(10) 0.0184(11) -0.0112(13)
C4 0.036(11) 0.029(10) 0.044(9) 0.001(8) 0.004(11) 0.002(11)
N2 0.046(11) 0.028(9) 0.062(9) -0.003(8) -0.003(12) -0.007(11)
C3 0.034(11) 0.033(9) 0.043(8) 0.003(6) 0.002(10) -0.007(10)
C2 0.056(12) 0.067(19) 0.040(10) 0.016(10) -0.005(11) -0.013(14)
C5 0.043(12) 0.040(11) 0.041(9) 0.004(8) -0.004(12) -0.008(12)
N1 0.059(12) 0.10(2) 0.044(13) 0.032(15) -0.011(11) -0.026(15)
C6 0.053(15) 0.056(12) 0.047(12) -0.007(8) -0.017(14) -0.004(14)
C7 0.055(14) 0.033(11) 0.060(10) -0.019(9) -0.003(14) -0.006(13)
C1 0.061(13) 0.09(3) 0.042(15) -0.022(18) 0.003(12) -0.030(15)

loop_
_atom_type_symbol
_atom_type_description
_atom_type_scat_dispersion_real
_atom_type_scat_dispersion_imag
_atom_type_scat_source
C C 0.0033 0.0016 'International Tables Vol C Tables 4.2.6.8 and 6.1.1.4'
H H 0.0000 0.0000 'International Tables Vol C Tables 4.2.6.8 and 6.1.1.4'
I I -0.4742 1.8119 'International Tables Vol C Tables 4.2.6.8 and 6.1.1.4'
N N 0.0061 0.0033 'International Tables Vol C Tables 4.2.6.8 and 6.1.1.4'
Pb Pb -3.3944 10.1111 'International Tables Vol C Tables 4.2.6.8 and 6.1.1.4'

loop_
_geom_angle_atom_site_label_1
_geom_angle_atom_site_label_2
_geom_angle_atom_site_label_3
_geom_angle
_geom_angle_site_symmetry_1
_geom_angle_site_symmetry_3
_geom_angle_publ_flag
I003 Pb01 I005 83.52(4) . . ?
I003 Pb01 I007 98.21(4) . . ?
I003 Pb01 I008 90.14(6) . . ?
I005 Pb01 I007 176.95(6) . . ?
I006 Pb01 I003 173.19(6) . . ?
I006 Pb01 I005 90.34(7) . . ?
I006 Pb01 I007 87.80(7) . . ?
I006 Pb01 I008 87.18(4) . . ?
I008 Pb01 I005 92.32(4) . . ?
I008 Pb01 I007 85.17(4) . . ?
I00B Pb01 I003 92.15(6) . . ?
I00B Pb01 I005 94.81(6) . . ?
I00B Pb01 I006 91.28(5) . . ?
I00B Pb01 I007 87.65(6) . . ?
I00B Pb01 I008 172.71(6) . . ?
I004 Pb02 I005 90.57(4) . . ?
I004 Pb02 I009 87.15(6) . . ?
I004 Pb02 I00A 89.76(4) . . ?
I004 Pb02 I00B 168.59(7) . 8_566 ?
I005 Pb02 I009 82.44(4) . . ?
I005 Pb02 I00B 86.08(6) . 8_566 ?
I009 Pb02 I00B 81.60(5) . 8_566 ?
I00A Pb02 I005 89.54(7) . . ?
I00A Pb02 I009 171.38(6) . . ?
I00A Pb02 I00B 101.10(5) . 8_566 ?
Pb01 I003 Pb01 91.11(7) 3_655 . ?
Pb02 I004 Pb02 95.36(8) 3_755 . ?
Pb02 I005 Pb01 163.47(7) . . ?
Pb01 I006 Pb01 164.52(12) . 4_566 ?
Pb01 I008 Pb01 88.62(8) . 3_655 ?
Pb02 I009 Pb02 90.33(8) 3_755 . ?
Pb02 I00A Pb02 162.18(11) . 4_566 ?
Pb01 I00B Pb02 166.91(8) . 8_466 ?
C3 C4 H4 119.5 . . ?
C3 C4 C5 121(3) . . ?
C5 C4 H4 119.5 . . ?
C3 N2 H2 119.7 . . ?
C3 N2 C7 121(2) . . ?
C7 N2 H2 119.7 . . ?
C4 C3 C2 125(3) . . ?
N2 C3 C4 118(3) . . ?
N2 C3 C2 117(3) . . ?
C3 C2 H2A 108.5 . . ?
C3 C2 C1 111(3) . . ?
N1 C2 C3 109(2) . . ?
N1 C2 H2A 108.5 . . ?
N1 C2 C1 110(3) . . ?
C1 C2 H2A 108.5 . . ?
C4 C5 H5 121.9 . . ?
C4 C5 C6 116(3) . . ?
C6 C5 H5 121.9 . . ?
C2 N1 H1A 109.5 . . ?
C2 N1 H1B 109.5 . . ?
C2 N1 H1C 109.5 . . ?
H1A N1 H1B 109.5 . . ?
H1A N1 H1C 109.5 . . ?
H1B N1 H1C 109.5 . . ?
C5 C6 H6 119.7 . . ?
C7 C6 C5 121(3) . . ?
C7 C6 H6 119.7 . . ?
N2 C7 H7 118.4 . . ?
C6 C7 N2 123(3) . . ?
C6 C7 H7 118.4 . . ?
C2 C1 H1D 109.5 . . ?
C2 C1 H1E 109.5 . . ?
C2 C1 H1F 109.5 . . ?
H1D C1 H1E 109.5 . . ?
H1D C1 H1F 109.5 . . ?
H1E C1 H1F 109.5 . . ?

loop_
_geom_bond_atom_site_label_1
_geom_bond_atom_site_label_2
_geom_bond_distance
_geom_bond_site_symmetry_2
_geom_bond_publ_flag
Pb01 I003 3.173(2) . ?
Pb01 I005 3.253(2) . ?
Pb01 I006 3.1699(10) . ?
Pb01 I007 3.289(2) . ?
Pb01 I008 3.243(2) . ?
Pb01 I00B 3.133(2) . ?
Pb02 I004 3.111(2) . ?
Pb02 I005 3.174(2) . ?
Pb02 I009 3.243(2) . ?
Pb02 I00A 3.1697(11) . ?
Pb02 I00B 3.288(2) 8_566 ?
C4 H4 0.9400 . ?
C4 C3 1.39(3) . ?
C4 C5 1.40(4) . ?
N2 H2 0.8700 . ?
N2 C3 1.32(3) . ?
N2 C7 1.36(3) . ?
C3 C2 1.53(4) . ?
C2 H2A 0.9900 . ?
C2 N1 1.47(4) . ?
C2 C1 1.55(4) . ?
C5 H5 0.9400 . ?
C5 C6 1.40(4) . ?
N1 H1A 0.9000 . ?
N1 H1B 0.9000 . ?
N1 H1C 0.9000 . ?
C6 H6 0.9400 . ?
C6 C7 1.28(4) . ?
C7 H7 0.9400 . ?
C1 H1D 0.9700 . ?
C1 H1E 0.9700 . ?
C1 H1F 0.9700 . ?

loop_
_geom_torsion_atom_site_label_1
_geom_torsion_atom_site_label_2
_geom_torsion_atom_site_label_3
_geom_torsion_atom_site_label_4
_geom_torsion
_geom_torsion_site_symmetry_1
_geom_torsion_site_symmetry_2
_geom_torsion_site_symmetry_3
_geom_torsion_site_symmetry_4
_geom_torsion_publ_flag
C4 C3 C2 N1 -59(4) . . . . ?
C4 C3 C2 C1 63(4) . . . . ?
C4 C5 C6 C7 -3(4) . . . . ?
N2 C3 C2 N1 125(3) . . . . ?
N2 C3 C2 C1 -112(3) . . . . ?
C3 C4 C5 C6 5(4) . . . . ?
C3 N2 C7 C6 1(5) . . . . ?
C5 C4 C3 N2 -4(4) . . . . ?
C5 C4 C3 C2 -180(3) . . . . ?
C5 C6 C7 N2 0(5) . . . . ?
C7 N2 C3 C4 1(4) . . . . ?
C7 N2 C3 C2 177(3) . . . . ?
